data_7719729
loop_
_publ_author_name
'Song, Yixin'
'Yu, Hongwei'
'Wu, Hongping'
'Hu, Zhanggui'
'Wang, Jiyang'
'Wu, Yicheng'

_publ_section_title
;
 Synthesising a series of promising ultraviolet nonlinear optical
 materials with the aid of the flexibility of isolated
 [B<sub>5</sub>O<sub>10</sub>] groups.
;
_journal_issue 44
_journal_name_full 'Dalton transactions (Cambridge, England : 2003)'
_journal_page_first 16356
_journal_page_last 16362
_journal_paper_doi 10.1039/d5dt01944c
_journal_volume 54
_journal_year 2025
_chemical_formula_sum 'B15 Na1.5 O30 Rb6 Y2.5'
_chemical_formula_weight 1411.73
_space_group_crystal_system trigonal
_space_group_IT_number 155
_space_group_name_Hall 'R 3 2"'
_space_group_name_H-M_alt 'R 3 2 :H'
_audit_block_doi 10.5517/ccdc.csd.cc2p2pj0
_audit_creation_method SHELXL-2018/3
_audit_update_record
;
2025-07-23 deposited with the CCDC.	2025-10-07 downloaded from the CCDC.
;
_cell_angle_alpha 90
_cell_angle_beta 90
_cell_angle_gamma 120
_cell_formula_units_Z 3
_cell_length_a 13.1417(4)
_cell_length_b 13.1417(4)
_cell_length_c 15.5703(7)
_cell_measurement_reflns_used 1837
_cell_measurement_temperature 273(2)
_cell_measurement_theta_max 28.67
_cell_measurement_theta_min 3.10
_cell_volume 2328.79(14)
_computing_structure_refinement 'SHELXL-2018/3 (Sheldrick, 2018)'
_computing_structure_solution 'SHELXT 2018/2 (Sheldrick, 2018)'
_diffrn_ambient_temperature 273(2)
_diffrn_measured_fraction_theta_full 0.998
_diffrn_measured_fraction_theta_max 0.997
_diffrn_measurement_device_type Bruker
_diffrn_radiation_type MoK\a
_diffrn_radiation_wavelength 0.71073
_diffrn_reflns_av_R_equivalents 0.0718
_diffrn_reflns_av_unetI/netI 0.0737
_diffrn_reflns_Laue_measured_fraction_full 0.998
_diffrn_reflns_Laue_measured_fraction_max 0.997
_diffrn_reflns_limit_h_max 16
_diffrn_reflns_limit_h_min -17
_diffrn_reflns_limit_k_max 16
_diffrn_reflns_limit_k_min -17
_diffrn_reflns_limit_l_max 21
_diffrn_reflns_limit_l_min -21
_diffrn_reflns_number 6020
_diffrn_reflns_point_group_measured_fraction_full 0.997
_diffrn_reflns_point_group_measured_fraction_max 0.993
_diffrn_reflns_theta_full 25.242
_diffrn_reflns_theta_max 29.084
_diffrn_reflns_theta_min 2.217
_exptl_absorpt_coefficient_mu 14.119
_exptl_crystal_colour white
_exptl_crystal_density_diffrn 3.020
_exptl_crystal_description lumpy
_exptl_crystal_F_000 1953
_refine_diff_density_max 1.344
_refine_diff_density_min -3.497
_refine_diff_density_rms 0.260
_refine_ls_abs_structure_details
;
 Flack x determined using 398 quotients [(I+)-(I-)]/[(I+)+(I-)]
 (Parsons, Flack and Wagner, Acta Cryst. B69 (2013) 249-259).
;
_refine_ls_abs_structure_Flack 0.024(16)
_refine_ls_extinction_method none
_refine_ls_goodness_of_fit_ref 1.082
_refine_ls_hydrogen_treatment undef
_refine_ls_matrix_type full
_refine_ls_number_parameters 87
_refine_ls_number_reflns 1390
_refine_ls_number_restraints 0
_refine_ls_restrained_S_all 1.082
_refine_ls_R_factor_all 0.0772
_refine_ls_R_factor_gt 0.0566
_refine_ls_shift/su_max 0.000
_refine_ls_shift/su_mean 0.000
_refine_ls_structure_factor_coef Fsqd
_refine_ls_weighting_details 'w=1/[\s^2^(Fo^2^)+(0.0760P)^2^+43.0665P] where P=(Fo^2^+2Fc^2^)/3'
_refine_ls_weighting_scheme calc
_refine_ls_wR_factor_gt 0.1429
_refine_ls_wR_factor_ref 0.1561
_reflns_Friedel_coverage 0.773
_reflns_Friedel_fraction_full 0.995
_reflns_Friedel_fraction_max 0.987
_reflns_number_gt 1134
_reflns_number_total 1390
_reflns_threshold_expression 'I > 2\s(I)'
_cod_data_source_file d5dt01944c2.cif
_cod_data_source_block 1_a_CCDC1
_cod_depositor_comments 'Adding full bibliography for 7719727--7719734.cif.'
_cod_original_cell_volume 2328.79(18)
_cod_original_formula_sum 'B15 Na1.50 O30 Rb6 Y2.50'
_cod_database_code 7719729
_shelx_shelxl_version_number 2018/3
_shelx_space_group_comment
;
The symmetry employed for this shelxl refinement is uniquely defined
by the following loop, which should always be used as a source of
symmetry information in preference to the above space-group names.
They are only intended as comments.
;

loop_
_space_group_symop_operation_xyz
'x, y, z'
'-y, x-y, z'
'-x+y, -x, z'
'y, x, -z'
'x-y, -y, -z'
'-x, -x+y, -z'
'x+2/3, y+1/3, z+1/3'
'-y+2/3, x-y+1/3, z+1/3'
'-x+y+2/3, -x+1/3, z+1/3'
'y+2/3, x+1/3, -z+1/3'
'x-y+2/3, -y+1/3, -z+1/3'
'-x+2/3, -x+y+1/3, -z+1/3'
'x+1/3, y+2/3, z+2/3'
'-y+1/3, x-y+2/3, z+2/3'
'-x+y+1/3, -x+2/3, z+2/3'
'y+1/3, x+2/3, -z+2/3'
'x-y+1/3, -y+2/3, -z+2/3'
'-x+1/3, -x+y+2/3, -z+2/3'

loop_
_atom_site_label
_atom_site_type_symbol
_atom_site_fract_x
_atom_site_fract_y
_atom_site_fract_z
_atom_site_U_iso_or_equiv
_atom_site_adp_type
_atom_site_occupancy
_atom_site_site_symmetry_order
_atom_site_calc_flag
_atom_site_refinement_flags_posn
_atom_site_refinement_flags_adp
_atom_site_refinement_flags_occupancy
_atom_site_disorder_assembly
_atom_site_disorder_group
Y2 Y 0.333333 0.666667 0.38214(11) 0.0099(4) Uani 1 3 d S T P . .
Rb1 Rb 0.4957(3) 0.4957(3) 0.000000 0.0601(9) Uani 1 2 d S T P . .
Rb2 Rb 0.45742(17) 0.45742(17) 0.500000 0.0274(5) Uani 1 2 d S T P . .
Na1 Na 0.333333 0.666667 0.166667 0.059(2) Uani 0.5 6 d S T P . .
Y1 Y 0.333333 0.666667 0.166667 0.059(2) Uani 0.5 6 d S T P . .
Na2 Na 0.666667 0.333333 0.333333 0.022(3) Uani 1 6 d S T P . .
O1 O 0.6589(9) 0.4924(9) 0.2577(6) 0.024(2) Uani 1 1 d . . . . .
O4 O 0.5720(9) 0.4020(9) 0.1246(6) 0.022(2) Uani 1 1 d . . . . .
O5 O 0.4048(11) 0.5879(12) 0.2827(6) 0.036(2) Uani 1 1 d . . . . .
O2 O 0.5608(11) 0.5728(10) 0.3408(7) 0.034(3) Uani 1 1 d . . . . .
O3 O 0.4880(10) 0.4921(11) 0.2052(6) 0.029(2) Uani 1 1 d . . . . .
B1 B 0.666667 0.5624(16) 0.333333 0.019(4) Uani 1 2 d S T P . .
B2 B 0.4838(13) 0.5540(13) 0.2778(9) 0.020(3) Uani 1 1 d . . . . .
B3 B 0.5745(13) 0.4592(14) 0.1948(9) 0.020(3) Uani 1 1 d . . . . .

loop_
_atom_site_aniso_label
_atom_site_aniso_U_11
_atom_site_aniso_U_22
_atom_site_aniso_U_33
_atom_site_aniso_U_23
_atom_site_aniso_U_13
_atom_site_aniso_U_12
Y2 0.0099(5) 0.0099(5) 0.0101(8) 0.000 0.000 0.0049(3)
Rb1 0.0420(10) 0.0420(10) 0.0854(19) 0.0255(7) -0.0255(7) 0.0128(12)
Rb2 0.0313(8) 0.0313(8) 0.0259(9) -0.0011(4) 0.0011(4) 0.0203(9)
Na1 0.062(3) 0.062(3) 0.052(4) 0.000 0.000 0.0310(16)
Y1 0.062(3) 0.062(3) 0.052(4) 0.000 0.000 0.0310(16)
Na2 0.021(4) 0.021(4) 0.025(6) 0.000 0.000 0.0107(19)
O1 0.028(5) 0.030(6) 0.025(5) -0.007(4) -0.004(4) 0.021(5)
O4 0.023(5) 0.019(5) 0.024(4) -0.004(4) 0.006(4) 0.010(5)
O5 0.035(7) 0.046(7) 0.039(5) -0.016(6) 0.001(5) 0.030(5)
O2 0.055(8) 0.033(6) 0.027(5) -0.006(4) 0.000(5) 0.033(6)
O3 0.021(5) 0.042(7) 0.038(5) -0.021(5) -0.009(4) 0.025(5)
B1 0.032(11) 0.011(6) 0.021(9) -0.001(4) -0.002(8) 0.016(6)
B2 0.019(8) 0.015(7) 0.021(6) -0.010(5) 0.001(5) 0.004(7)
B3 0.021(8) 0.017(8) 0.024(6) 0.000(5) 0.001(6) 0.011(7)

loop_
_atom_type_symbol
_atom_type_description
_atom_type_scat_dispersion_real
_atom_type_scat_dispersion_imag
_atom_type_scat_source
B B 0.0013 0.0007 'International Tables Vol C Tables 4.2.6.8 and 6.1.1.4'
Na Na 0.0362 0.0249 'International Tables Vol C Tables 4.2.6.8 and 6.1.1.4'
O O 0.0106 0.0060 'International Tables Vol C Tables 4.2.6.8 and 6.1.1.4'
Rb Rb -0.9393 2.9676 'International Tables Vol C Tables 4.2.6.8 and 6.1.1.4'
Y Y -2.7962 3.5667 'International Tables Vol C Tables 4.2.6.8 and 6.1.1.4'

loop_
_geom_angle_atom_site_label_1
_geom_angle_atom_site_label_2
_geom_angle_atom_site_label_3
_geom_angle
_geom_angle_site_symmetry_1
_geom_angle_site_symmetry_3
_geom_angle_publ_flag
O4 Y2 O4 94.1(3) 8 9_565 ?
O4 Y2 O4 94.1(3) 8 7_455 ?
O4 Y2 O4 94.1(3) 9_565 7_455 ?
O4 Y2 O5 89.0(4) 8 . ?
O4 Y2 O5 96.5(4) 9_565 . ?
O4 Y2 O5 168.8(4) 7_455 . ?
O4 Y2 O5 96.5(4) 8 3_565 ?
O4 Y2 O5 168.8(4) 9_565 3_565 ?
O4 Y2 O5 89.0(4) 7_455 3_565 ?
O5 Y2 O5 79.9(4) . 3_565 ?
O4 Y2 O5 168.8(4) 8 2_665 ?
O4 Y2 O5 89.0(4) 9_565 2_665 ?
O4 Y2 O5 96.5(4) 7_455 2_665 ?
O5 Y2 O5 79.9(4) . 2_665 ?
O5 Y2 O5 79.9(4) 3_565 2_665 ?
O4 Y2 Na1 122.3(2) 8 . ?
O4 Y2 Na1 122.3(2) 9_565 . ?
O4 Y2 Na1 122.3(2) 7_455 . ?
O5 Y2 Na1 47.8(3) . . ?
O5 Y2 Na1 47.8(3) 3_565 . ?
O5 Y2 Na1 47.8(3) 2_665 . ?
O4 Y2 Rb1 43.9(2) 8 8 ?
O4 Y2 Rb1 125.0(3) 9_565 8 ?
O4 Y2 Rb1 117.6(3) 7_455 8 ?
O5 Y2 Rb1 58.5(4) . 8 ?
O5 Y2 Rb1 62.1(3) 3_565 8 ?
O5 Y2 Rb1 126.5(3) 2_665 8 ?
Na1 Y2 Rb1 78.67(2) . 8 ?
O4 Y2 Rb1 117.6(3) 8 9_565 ?
O4 Y2 Rb1 43.9(2) 9_565 9_565 ?
O4 Y2 Rb1 125.0(3) 7_455 9_565 ?
O5 Y2 Rb1 62.1(4) . 9_565 ?
O5 Y2 Rb1 126.5(3) 3_565 9_565 ?
O5 Y2 Rb1 58.5(4) 2_665 9_565 ?
Na1 Y2 Rb1 78.67(2) . 9_565 ?
Rb1 Y2 Rb1 116.242(16) 8 9_565 ?
O4 Y2 Rb1 125.0(3) 8 7_455 ?
O4 Y2 Rb1 117.6(3) 9_565 7_455 ?
O4 Y2 Rb1 43.8(2) 7_455 7_455 ?
O5 Y2 Rb1 126.5(3) . 7_455 ?
O5 Y2 Rb1 58.5(4) 3_565 7_455 ?
O5 Y2 Rb1 62.1(3) 2_665 7_455 ?
Na1 Y2 Rb1 78.67(2) . 7_455 ?
Rb1 Y2 Rb1 116.240(16) 8 7_455 ?
Rb1 Y2 Rb1 116.240(16) 9_565 7_455 ?
O4 Y2 Rb2 120.7(3) 8 2_665 ?
O4 Y2 Rb2 40.8(3) 9_565 2_665 ?
O4 Y2 Rb2 63.6(3) 7_455 2_665 ?
O5 Y2 Rb2 123.6(4) . 2_665 ?
O5 Y2 Rb2 133.6(4) 3_565 2_665 ?
O5 Y2 Rb2 68.0(3) 2_665 2_665 ?
Na1 Y2 Rb2 115.57(2) . 2_665 ?
Rb1 Y2 Rb2 163.29(5) 8 2_665 ?
Rb1 Y2 Rb2 61.66(5) 9_565 2_665 ?
Rb1 Y2 Rb2 76.78(5) 7_455 2_665 ?
O4 Rb1 O4 175.2(5) 4 . ?
O4 Rb1 O2 110.2(3) 4 14_654 ?
O4 Rb1 O2 74.4(3) . 14_654 ?
O4 Rb1 O2 74.4(3) 4 11_565 ?
O4 Rb1 O2 110.2(3) . 11_565 ?
O2 Rb1 O2 47.0(4) 14_654 11_565 ?
O4 Rb1 O3 45.8(2) 4 4 ?
O4 Rb1 O3 134.1(2) . 4 ?
O2 Rb1 O3 93.1(3) 14_654 4 ?
O2 Rb1 O3 89.4(3) 11_565 4 ?
O4 Rb1 O3 134.1(2) 4 . ?
O4 Rb1 O3 45.8(2) . . ?
O2 Rb1 O3 89.4(3) 14_654 . ?
O2 Rb1 O3 93.1(3) 11_565 . ?
O3 Rb1 O3 177.3(5) 4 . ?
O4 Rb1 O5 115.5(2) 4 15_554 ?
O4 Rb1 O5 62.2(2) . 15_554 ?
O2 Rb1 O5 92.9(3) 14_654 15_554 ?
O2 Rb1 O5 136.5(3) 11_565 15_554 ?
O3 Rb1 O5 74.9(2) 4 15_554 ?
O3 Rb1 O5 103.9(3) . 15_554 ?
O4 Rb1 O5 62.2(2) 4 12 ?
O4 Rb1 O5 115.5(2) . 12 ?
O2 Rb1 O5 136.5(3) 14_654 12 ?
O2 Rb1 O5 92.9(3) 11_565 12 ?
O3 Rb1 O5 103.9(3) 4 12 ?
O3 Rb1 O5 74.9(2) . 12 ?
O5 Rb1 O5 130.0(4) 15_554 12 ?
O4 Rb1 B3 22.7(3) 4 4 ?
O4 Rb1 B3 158.4(3) . 4 ?
O2 Rb1 B3 96.6(3) 14_654 4 ?
O2 Rb1 B3 74.4(3) 11_565 4 ?
O3 Rb1 B3 25.0(3) 4 4 ?
O3 Rb1 B3 155.6(3) . 4 ?
O5 Rb1 B3 99.4(3) 15_554 4 ?
O5 Rb1 B3 84.7(3) 12 4 ?
O4 Rb1 B3 158.4(3) 4 . ?
O4 Rb1 B3 22.7(3) . . ?
O2 Rb1 B3 74.4(3) 14_654 . ?
O2 Rb1 B3 96.6(3) 11_565 . ?
O3 Rb1 B3 155.6(3) 4 . ?
O3 Rb1 B3 25.0(3) . . ?
O5 Rb1 B3 84.7(3) 15_554 . ?
O5 Rb1 B3 99.4(3) 12 . ?
B3 Rb1 B3 170.4(6) 4 . ?
O4 Rb1 B2 77.2(3) 4 11_565 ?
O4 Rb1 B2 106.5(3) . 11_565 ?
O2 Rb1 B2 63.3(4) 14_654 11_565 ?
O2 Rb1 B2 23.3(4) 11_565 11_565 ?
O3 Rb1 B2 106.4(3) 4 11_565 ?
O3 Rb1 B2 75.7(3) . 11_565 ?
O5 Rb1 B2 156.0(3) 15_554 11_565 ?
O5 Rb1 B2 73.5(3) 12 11_565 ?
B3 Rb1 B2 85.9(4) 4 11_565 ?
B3 Rb1 B2 87.0(4) . 11_565 ?
O4 Rb1 B2 106.5(3) 4 14_654 ?
O4 Rb1 B2 77.2(3) . 14_654 ?
O2 Rb1 B2 23.3(4) 14_654 14_654 ?
O2 Rb1 B2 63.3(4) 11_565 14_654 ?
O3 Rb1 B2 75.7(3) 4 14_654 ?
O3 Rb1 B2 106.4(3) . 14_654 ?
O5 Rb1 B2 73.5(3) 15_554 14_654 ?
O5 Rb1 B2 156.0(3) 12 14_654 ?
B3 Rb1 B2 87.0(4) 4 14_654 ?
B3 Rb1 B2 85.9(4) . 14_654 ?
B2 Rb1 B2 83.5(6) 11_565 14_654 ?
O2 Rb2 O2 119.8(5) 4_556 . ?
O2 Rb2 O4 113.5(3) 4_556 8 ?
O2 Rb2 O4 85.9(3) . 8 ?
O2 Rb2 O4 85.9(3) 4_556 17 ?
O2 Rb2 O4 113.5(3) . 17 ?
O4 Rb2 O4 141.9(4) 8 17 ?
O2 Rb2 O1 48.2(3) 4_556 9_565 ?
O2 Rb2 O1 95.3(3) . 9_565 ?
O4 Rb2 O1 71.3(3) 8 9_565 ?
O4 Rb2 O1 134.0(2) 17 9_565 ?
O2 Rb2 O1 95.3(3) 4_556 18_655 ?
O2 Rb2 O1 48.2(3) . 18_655 ?
O4 Rb2 O1 134.0(2) 8 18_655 ?
O4 Rb2 O1 71.3(3) 17 18_655 ?
O1 Rb2 O1 110.0(4) 9_565 18_655 ?
O2 Rb2 B3 109.7(3) 4_556 17 ?
O2 Rb2 B3 100.7(3) . 17 ?
O4 Rb2 B3 125.0(3) 8 17 ?
O4 Rb2 B3 23.9(3) 17 17 ?
O1 Rb2 B3 157.7(3) 9_565 17 ?
O1 Rb2 B3 71.0(3) 18_655 17 ?
O2 Rb2 B3 100.7(3) 4_556 8 ?
O2 Rb2 B3 109.7(3) . 8 ?
O4 Rb2 B3 23.9(3) 8 8 ?
O4 Rb2 B3 125.0(3) 17 8 ?
O1 Rb2 B3 71.0(3) 9_565 8 ?
O1 Rb2 B3 157.7(3) 18_655 8 ?
B3 Rb2 B3 117.1(5) 17 8 ?
O2 Rb2 O3 123.1(3) 4_556 17 ?
O2 Rb2 O3 106.3(3) . 17 ?
O4 Rb2 O3 100.6(3) 8 17 ?
O4 Rb2 O3 43.8(2) 17 17 ?
O1 Rb2 O3 156.5(2) 9_565 17 ?
O1 Rb2 O3 91.6(2) 18_655 17 ?
B3 Rb2 O3 25.0(3) 17 17 ?
B3 Rb2 O3 92.7(3) 8 17 ?
O2 Rb2 O3 106.3(3) 4_556 8 ?
O2 Rb2 O3 123.1(3) . 8 ?
O4 Rb2 O3 43.8(3) 8 8 ?
O4 Rb2 O3 100.6(3) 17 8 ?
O1 Rb2 O3 91.6(2) 9_565 8 ?
O1 Rb2 O3 156.5(2) 18_655 8 ?
B3 Rb2 O3 92.7(3) 17 8 ?
B3 Rb2 O3 25.0(3) 8 8 ?
O3 Rb2 O3 69.1(3) 17 8 ?
O2 Rb2 B1 109.1(2) 4_556 . ?
O2 Rb2 B1 23.9(3) . . ?
O4 Rb2 B1 109.7(3) 8 . ?
O4 Rb2 B1 92.6(4) 17 . ?
O1 Rb2 B1 103.8(4) 9_565 . ?
O1 Rb2 B1 24.3(3) 18_655 . ?
B3 Rb2 B1 85.6(4) 17 . ?
B3 Rb2 B1 133.5(3) 8 . ?
O3 Rb2 B1 99.6(3) 17 . ?
O3 Rb2 B1 142.98(19) 8 . ?
O2 Rb2 B1 23.9(3) 4_556 9_565 ?
O2 Rb2 B1 109.1(2) . 9_565 ?
O4 Rb2 B1 92.6(4) 8 9_565 ?
O4 Rb2 B1 109.7(3) 17 9_565 ?
O1 Rb2 B1 24.3(3) 9_565 9_565 ?
O1 Rb2 B1 103.8(4) 18_655 9_565 ?
B3 Rb2 B1 133.5(3) 17 9_565 ?
B3 Rb2 B1 85.6(4) 8 9_565 ?
O3 Rb2 B1 142.98(19) 17 9_565 ?
O3 Rb2 B1 99.6(3) 8 9_565 ?
B1 Rb2 B1 108.2(4) . 9_565 ?
O5 Na1 O5 73.1(3) 12 11_565 ?
O5 Na1 O5 105.6(5) 12 . ?
O5 Na1 O5 108.3(5) 11_565 . ?
O5 Na1 O5 177.8(7) 12 2_665 ?
O5 Na1 O5 105.6(5) 11_565 2_665 ?
O5 Na1 O5 73.1(3) . 2_665 ?
O5 Na1 O5 108.3(5) 12 3_565 ?
O5 Na1 O5 177.8(6) 11_565 3_565 ?
O5 Na1 O5 73.1(3) . 3_565 ?
O5 Na1 O5 73.1(3) 2_665 3_565 ?
O5 Na1 O5 73.1(3) 12 10_455 ?
O5 Na1 O5 73.1(3) 11_565 10_455 ?
O5 Na1 O5 177.8(7) . 10_455 ?
O5 Na1 O5 108.3(5) 2_665 10_455 ?
O5 Na1 O5 105.6(5) 3_565 10_455 ?
O5 Na1 Y2 43.4(2) 12 10_455 ?
O5 Na1 Y2 43.4(2) 11_565 10_455 ?
O5 Na1 Y2 136.6(2) . 10_455 ?
O5 Na1 Y2 136.6(2) 2_665 10_455 ?
O5 Na1 Y2 136.6(2) 3_565 10_455 ?
O5 Na1 Y2 43.4(2) 10_455 10_455 ?
O5 Na1 Y2 136.6(2) 12 . ?
O5 Na1 Y2 136.6(2) 11_565 . ?
O5 Na1 Y2 43.4(2) . . ?
O5 Na1 Y2 43.4(2) 2_665 . ?
O5 Na1 Y2 43.4(2) 3_565 . ?
O5 Na1 Y2 136.6(2) 10_455 . ?
Y2 Na1 Y2 180.0 10_455 . ?
O5 Na1 Rb1 133.4(3) 12 9_565 ?
O5 Na1 Rb1 81.0(2) 11_565 9_565 ?
O5 Na1 Rb1 47.7(3) . 9_565 ?
O5 Na1 Rb1 44.4(3) 2_665 9_565 ?
O5 Na1 Rb1 99.0(2) 3_565 9_565 ?
O5 Na1 Rb1 134.4(3) 10_455 9_565 ?
Y2 Na1 Rb1 124.373(2) 10_455 9_565 ?
Y2 Na1 Rb1 55.628(1) . 9_565 ?
O5 Na1 Rb1 47.7(3) 12 3_565 ?
O5 Na1 Rb1 99.0(2) 11_565 3_565 ?
O5 Na1 Rb1 133.4(3) . 3_565 ?
O5 Na1 Rb1 134.4(3) 2_665 3_565 ?
O5 Na1 Rb1 81.0(2) 3_565 3_565 ?
O5 Na1 Rb1 44.4(3) 10_455 3_565 ?
Y2 Na1 Rb1 55.628(2) 10_455 3_565 ?
Y2 Na1 Rb1 124.371(2) . 3_565 ?
Rb1 Na1 Rb1 178.60(8) 9_565 3_565 ?
O5 Na1 Rb1 81.0(2) 12 8 ?
O5 Na1 Rb1 134.4(3) 11_565 8 ?
O5 Na1 Rb1 44.4(3) . 8 ?
O5 Na1 Rb1 99.0(2) 2_665 8 ?
O5 Na1 Rb1 47.7(3) 3_565 8 ?
O5 Na1 Rb1 133.4(3) 10_455 8 ?
Y2 Na1 Rb1 124.373(1) 10_455 8 ?
Y2 Na1 Rb1 55.628(1) . 8 ?
Rb1 Na1 Rb1 91.256(1) 9_565 8 ?
Rb1 Na1 Rb1 89.75(6) 3_565 8 ?
O5 Na1 Rb1 99.0(2) 12 2_665 ?
O5 Na1 Rb1 44.4(3) 11_565 2_665 ?
O5 Na1 Rb1 134.4(3) . 2_665 ?
O5 Na1 Rb1 81.0(2) 2_665 2_665 ?
O5 Na1 Rb1 133.4(3) 3_565 2_665 ?
O5 Na1 Rb1 47.7(3) 10_455 2_665 ?
Y2 Na1 Rb1 55.628(2) 10_455 2_665 ?
Y2 Na1 Rb1 124.371(1) . 2_665 ?
Rb1 Na1 Rb1 87.75(6) 9_565 2_665 ?
Rb1 Na1 Rb1 91.256(2) 3_565 2_665 ?
Rb1 Na1 Rb1 178.60(8) 8 2_665 ?
O1 Na2 O1 124.0(5) 18_655 3_665 ?
O1 Na2 O1 98.7(3) 18_655 17 ?
O1 Na2 O1 132.1(5) 3_665 17 ?
O1 Na2 O1 57.8(4) 18_655 . ?
O1 Na2 O1 98.7(3) 3_665 . ?
O1 Na2 O1 124.0(5) 17 . ?
O1 Na2 O1 132.1(5) 18_655 2_655 ?
O1 Na2 O1 98.7(3) 3_665 2_655 ?
O1 Na2 O1 57.8(4) 17 2_655 ?
O1 Na2 O1 98.7(3) . 2_655 ?
O1 Na2 O1 98.7(3) 18_655 16_545 ?
O1 Na2 O1 57.8(4) 3_665 16_545 ?
O1 Na2 O1 98.7(3) 17 16_545 ?
O1 Na2 O1 132.1(5) . 16_545 ?
O1 Na2 O1 124.0(5) 2_655 16_545 ?
O1 Na2 B1 114.0(2) 18_655 3_665 ?
O1 Na2 B1 28.9(2) 3_665 3_665 ?
O1 Na2 B1 118.0(2) 17 3_665 ?
O1 Na2 B1 118.0(2) . 3_665 ?
O1 Na2 B1 114.0(2) 2_655 3_665 ?
O1 Na2 B1 28.9(2) 16_545 3_665 ?
O1 Na2 B1 118.0(2) 18_655 2_655 ?
O1 Na2 B1 118.0(2) 3_665 2_655 ?
O1 Na2 B1 28.9(2) 17 2_655 ?
O1 Na2 B1 114.0(2) . 2_655 ?
O1 Na2 B1 28.9(2) 2_655 2_655 ?
O1 Na2 B1 114.0(2) 16_545 2_655 ?
B1 Na2 B1 120.0 3_665 2_655 ?
O1 Na2 B1 28.9(2) 18_655 . ?
O1 Na2 B1 114.0(2) 3_665 . ?
O1 Na2 B1 114.0(2) 17 . ?
O1 Na2 B1 28.9(2) . . ?
O1 Na2 B1 118.0(2) 2_655 . ?
O1 Na2 B1 118.0(2) 16_545 . ?
B1 Na2 B1 119.999(4) 3_665 . ?
B1 Na2 B1 120.001(2) 2_655 . ?
O1 Na2 Rb2 101.2(2) 18_655 15_554 ?
O1 Na2 Rb2 114.5(2) 3_665 15_554 ?
O1 Na2 Rb2 71.5(2) 17 15_554 ?
O1 Na2 Rb2 66.1(2) . 15_554 ?
O1 Na2 Rb2 34.9(2) 2_655 15_554 ?
O1 Na2 Rb2 158.9(2) 16_545 15_554 ?
B1 Na2 Rb2 140.352(17) 3_665 15_554 ?
B1 Na2 Rb2 49.53(2) 2_655 15_554 ?
B1 Na2 Rb2 83.06(3) . 15_554 ?
O1 Na2 Rb2 66.1(2) 18_655 3_665 ?
O1 Na2 Rb2 71.5(2) 3_665 3_665 ?
O1 Na2 Rb2 114.5(2) 17 3_665 ?
O1 Na2 Rb2 101.2(2) . 3_665 ?
O1 Na2 Rb2 158.9(2) 2_655 3_665 ?
O1 Na2 Rb2 35.0(2) 16_545 3_665 ?
B1 Na2 Rb2 49.52(2) 3_665 3_665 ?
B1 Na2 Rb2 140.351(17) 2_655 3_665 ?
B1 Na2 Rb2 83.06(3) . 3_665 ?
Rb2 Na2 Rb2 166.12(5) 15_554 3_665 ?
O1 Na2 Rb2 114.5(2) 18_655 2_655 ?
O1 Na2 Rb2 101.2(2) 3_665 2_655 ?
O1 Na2 Rb2 34.9(2) 17 2_655 ?
O1 Na2 Rb2 158.9(2) . 2_655 ?
O1 Na2 Rb2 71.5(2) 2_655 2_655 ?
O1 Na2 Rb2 66.1(2) 16_545 2_655 ?
B1 Na2 Rb2 83.06(3) 3_665 2_655 ?
B1 Na2 Rb2 49.52(2) 2_655 2_655 ?
B1 Na2 Rb2 140.352(17) . 2_655 ?
Rb2 Na2 Rb2 99.05(4) 15_554 2_655 ?
Rb2 Na2 Rb2 91.653(4) 3_665 2_655 ?
B3 O1 B1 124.2(10) . . ?
B3 O1 Na2 116.3(9) . . ?
B1 O1 Na2 97.4(8) . . ?
B3 O1 Rb2 102.5(8) . 14_654 ?
B1 O1 Rb2 99.2(6) . 14_654 ?
Na2 O1 Rb2 117.0(4) . 14_654 ?
B3 O4 Y2 144.9(10) . 13_544 ?
B3 O4 Rb1 103.9(8) . . ?
Y2 O4 Rb1 102.2(3) 13_544 . ?
B3 O4 Rb2 91.0(8) . 15_554 ?
Y2 O4 Rb2 110.0(4) 13_544 15_554 ?
Rb1 O4 Rb2 94.1(3) . 15_554 ?
B2 O5 Y2 139.0(9) . . ?
B2 O5 Na1 128.5(9) . . ?
Y2 O5 Na1 88.7(3) . . ?
B2 O5 Rb1 99.3(9) . 8 ?
Y2 O5 Rb1 85.0(4) . 8 ?
Na1 O5 Rb1 103.9(4) . 8 ?
B2 O5 Rb1 75.9(8) . 9_565 ?
Y2 O5 Rb1 81.8(4) . 9_565 ?
Na1 O5 Rb1 100.1(4) . 9_565 ?
Rb1 O5 Rb1 152.3(3) 8 9_565 ?
B2 O2 B1 126.0(10) . . ?
B2 O2 Rb2 114.8(9) . . ?
B1 O2 Rb2 103.9(6) . . ?
B2 O2 Rb1 93.1(8) . 9_565 ?
B1 O2 Rb1 101.1(9) . 9_565 ?
Rb2 O2 Rb1 117.6(3) . 9_565 ?
B2 O3 B3 122.5(11) . . ?
B2 O3 Rb1 143.5(9) . . ?
B3 O3 Rb1 82.3(7) . . ?
B2 O3 Rb2 128.3(9) . 15_554 ?
B3 O3 Rb2 76.7(8) . 15_554 ?
Rb1 O3 Rb2 80.3(2) . 15_554 ?
O1 B1 O1 107.3(15) . 18_655 ?
O1 B1 O2 110.5(6) . . ?
O1 B1 O2 108.8(6) 18_655 . ?
O1 B1 O2 108.8(6) . 18_655 ?
O1 B1 O2 110.5(6) 18_655 18_655 ?
O2 B1 O2 110.9(17) . 18_655 ?
O1 B1 Na2 53.7(8) . . ?
O1 B1 Na2 53.7(8) 18_655 . ?
O2 B1 Na2 124.5(8) . . ?
O2 B1 Na2 124.5(8) 18_655 . ?
O1 B1 Rb2 123.4(7) . . ?
O1 B1 Rb2 56.5(4) 18_655 . ?
O2 B1 Rb2 52.3(4) . . ?
O2 B1 Rb2 127.8(8) 18_655 . ?
Na2 B1 Rb2 89.9(3) . . ?
O1 B1 Rb2 56.5(4) . 14_654 ?
O1 B1 Rb2 123.4(7) 18_655 14_654 ?
O2 B1 Rb2 127.8(8) . 14_654 ?
O2 B1 Rb2 52.3(4) 18_655 14_654 ?
Na2 B1 Rb2 89.9(3) . 14_654 ?
Rb2 B1 Rb2 179.9(7) . 14_654 ?
O1 B1 Rb1 126.3(8) . 9_565 ?
O1 B1 Rb1 126.3(8) 18_655 9_565 ?
O2 B1 Rb1 55.5(8) . 9_565 ?
O2 B1 Rb1 55.5(8) 18_655 9_565 ?
Na2 B1 Rb1 180.0 . 9_565 ?
Rb2 B1 Rb1 90.1(3) . 9_565 ?
Rb2 B1 Rb1 90.1(3) 14_654 9_565 ?
O5 B2 O2 122.9(12) . . ?
O5 B2 O3 120.3(13) . . ?
O2 B2 O3 116.7(13) . . ?
O5 B2 Rb1 81.9(9) . 9_565 ?
O2 B2 Rb1 63.6(7) . 9_565 ?
O3 B2 Rb1 129.0(9) . 9_565 ?
O5 B2 Rb2 96.2(8) . . ?
O2 B2 Rb2 45.6(7) . . ?
O3 B2 Rb2 125.8(10) . . ?
Rb1 B2 Rb2 91.9(3) 9_565 . ?
O5 B2 Rb1 60.4(8) . 8 ?
O2 B2 Rb1 114.1(9) . 8 ?
O3 B2 Rb1 94.7(8) . 8 ?
Rb1 B2 Rb1 133.7(4) 9_565 8 ?
Rb2 B2 Rb1 68.6(3) . 8 ?
O4 B3 O1 123.8(13) . . ?
O4 B3 O3 118.4(12) . . ?
O1 B3 O3 117.8(12) . . ?
O4 B3 Rb2 65.1(8) . 15_554 ?
O1 B3 Rb2 129.7(9) . 15_554 ?
O3 B3 Rb2 78.4(8) . 15_554 ?
O4 B3 Rb1 53.4(7) . . ?
O1 B3 Rb1 149.9(10) . . ?
O3 B3 Rb1 72.7(7) . . ?
Rb2 B3 Rb1 78.8(3) 15_554 . ?
O4 B3 Rb2 92.0(9) . 14_654 ?
O1 B3 Rb2 55.2(7) . 14_654 ?
O3 B3 Rb2 122.7(10) . 14_654 ?
Rb2 B3 Rb2 155.5(5) 15_554 14_654 ?
Rb1 B3 Rb2 94.9(4) . 14_654 ?

loop_
_geom_bond_atom_site_label_1
_geom_bond_atom_site_label_2
_geom_bond_distance
_geom_bond_site_symmetry_2
_geom_bond_publ_flag
Y2 O4 2.208(9) 8 ?
Y2 O4 2.208(9) 9_565 ?
Y2 O4 2.208(9) 7_455 ?
Y2 O5 2.307(9) . ?
Y2 O5 2.307(9) 3_565 ?
Y2 O5 2.307(9) 2_665 ?
Y2 Na1 3.3550(17) . ?
Y2 Rb1 3.8694(4) 8 ?
Y2 Rb1 3.8694(4) 9_565 ?
Y2 Rb1 3.8695(4) 7_455 ?
Y2 Rb2 4.2512(8) 2_665 ?
Rb1 O4 2.743(10) 4 ?
Rb1 O4 2.743(10) . ?
Rb1 O2 3.036(11) 14_654 ?
Rb1 O2 3.036(11) 11_565 ?
Rb1 O3 3.196(10) 4 ?
Rb1 O3 3.196(10) . ?
Rb1 O5 3.313(14) 15_554 ?
Rb1 O5 3.313(14) 12 ?
Rb1 B3 3.317(15) 4 ?
Rb1 B3 3.317(15) . ?
Rb1 B2 3.385(14) 11_565 ?
Rb1 B2 3.385(14) 14_654 ?
Rb2 O2 2.869(11) 4_556 ?
Rb2 O2 2.869(11) . ?
Rb2 O4 2.956(10) 8 ?
Rb2 O4 2.956(10) 17 ?
Rb2 O1 2.976(11) 9_565 ?
Rb2 O1 2.976(11) 18_655 ?
Rb2 B3 3.258(16) 17 ?
Rb2 B3 3.258(16) 8 ?
Rb2 O3 3.280(13) 17 ?
Rb2 O3 3.280(13) 8 ?
Rb2 B1 3.5221(13) . ?
Rb2 B1 3.5222(13) 9_565 ?
Na1 O5 2.488(11) 12 ?
Na1 O5 2.488(11) 11_565 ?
Na1 O5 2.488(11) . ?
Na1 O5 2.488(11) 2_665 ?
Na1 O5 2.488(11) 3_565 ?
Na1 O5 2.488(11) 10_455 ?
Na2 O1 2.445(10) 18_655 ?
Na2 O1 2.445(10) 3_665 ?
Na2 O1 2.445(10) 17 ?
Na2 O1 2.445(10) . ?
Na2 O1 2.446(10) 2_655 ?
Na2 O1 2.446(10) 16_545 ?
Na2 B1 3.01(2) 3_665 ?
Na2 B1 3.01(2) 2_655 ?
Na2 B1 3.01(2) . ?
O1 B3 1.376(18) . ?
O1 B1 1.466(15) . ?
O4 B3 1.318(17) . ?
O5 B2 1.321(19) . ?
O2 B2 1.341(19) . ?
O2 B1 1.469(17) . ?
O3 B2 1.410(16) . ?
O3 B3 1.414(17) . ?
